data_2012842
loop_
_publ_author_name
'Bats, Jan W.'
'Scholz, Stefan'
'Lerner, Hans-Wolfram'

_publ_section_title
;
 The low-temperature phase of di-<i>tert</i>-butylsilanediol
;
_journal_issue 7
_journal_name_full 'Acta Crystallographica Section C'
_journal_page_first o439
_journal_page_last o441
_journal_paper_doi 10.1107/S010827010201034X
_journal_volume 58
_journal_year 2002
_chemical_formula_moiety 'C8 H20 O2 Si'
_chemical_formula_sum 'C8 H20 O2 Si'
_chemical_formula_weight 176.33
_chemical_name_systematic
;
di-tert-butylsilanediol
;
_space_group_IT_number 15
_symmetry_cell_setting monoclinic
_symmetry_space_group_name_Hall '-C 2yc'
_symmetry_space_group_name_H-M 'C 1 2/c 1'
_atom_sites_solution_hydrogens geom
_atom_sites_solution_primary direct
_atom_sites_solution_secondary difmap
_audit_creation_method SHELXL97
_cell_angle_alpha 90
_cell_angle_beta 104.223(13)
_cell_angle_gamma 90
_cell_formula_units_Z 16
_cell_length_a 20.515(3)
_cell_length_b 10.4596(11)
_cell_length_c 20.517(3)
_cell_measurement_reflns_used 179
_cell_measurement_temperature 143(2)
_cell_measurement_theta_max 23
_cell_measurement_theta_min 3
_cell_volume 4267.6(10)
_computing_cell_refinement SMART
_computing_data_collection 'SMART (Siemens, 1995)'
_computing_data_reduction 'SAINT (Siemens, 1995)'
_computing_molecular_graphics 'XP in SHELXTL (Sheldrick, 1996)'
_computing_publication_material SHELXL97
_computing_structure_refinement SHELXL97
_computing_structure_solution 'SHELXS97 (Sheldrick, 1997)'
_diffrn_ambient_temperature 143(2)
_diffrn_measured_fraction_theta_full 0.985
_diffrn_measured_fraction_theta_max 0.959
_diffrn_measurement_device_type 'Siemens SMART CCD area-detector'
_diffrn_measurement_method \w
_diffrn_radiation_monochromator graphite
_diffrn_radiation_source 'normal-focus sealed tube'
_diffrn_radiation_type MoK\a
_diffrn_radiation_wavelength 0.71073
_diffrn_reflns_av_R_equivalents 0.041
_diffrn_reflns_av_sigmaI/netI 0.028
_diffrn_reflns_limit_h_max 30
_diffrn_reflns_limit_h_min -31
_diffrn_reflns_limit_k_max 16
_diffrn_reflns_limit_k_min -16
_diffrn_reflns_limit_l_max 32
_diffrn_reflns_limit_l_min -31
_diffrn_reflns_number 71887
_diffrn_reflns_theta_full 32.5
_diffrn_reflns_theta_max 34.0
_diffrn_reflns_theta_min 2.0
_diffrn_standards_decay_% 0.0
_diffrn_standards_interval_time 600
_diffrn_standards_number 783
_exptl_absorpt_coefficient_mu 0.180
_exptl_absorpt_correction_T_max 0.947
_exptl_absorpt_correction_T_min 0.923
_exptl_absorpt_correction_type numerical
_exptl_absorpt_process_details '(SHELXTL; Sheldrick, 1996)'
_exptl_crystal_colour colourless
_exptl_crystal_density_diffrn 1.098
_exptl_crystal_density_meas ?
_exptl_crystal_density_method 'not measured'
_exptl_crystal_description block
_exptl_crystal_F_000 1568
_exptl_crystal_size_max 0.45
_exptl_crystal_size_mid 0.42
_exptl_crystal_size_min 0.35
_refine_diff_density_max 0.41
_refine_diff_density_min -0.34
_refine_ls_extinction_coef 0.00056(12)
_refine_ls_extinction_expression Fc^*^=kFc[1+0.001xFc^2^\l^3^/sin(2\q)]^-1/4^
_refine_ls_extinction_method 'SHELXL97 (Sheldrick, 1997)'
_refine_ls_goodness_of_fit_ref 1.220
_refine_ls_hydrogen_treatment mixed
_refine_ls_matrix_type full
_refine_ls_number_parameters 229
_refine_ls_number_reflns 12235
_refine_ls_number_restraints 4
_refine_ls_restrained_S_all 1.220
_refine_ls_R_factor_all 0.078
_refine_ls_R_factor_gt 0.051
_refine_ls_shift/su_max 0.001
_refine_ls_shift/su_mean 0.000
_refine_ls_structure_factor_coef Fsqd
_refine_ls_weighting_details 'calc w = 1/[\s^2^(Fo^2^)+(0.04P)^2^+2P] where P=(Fo^2^+2Fc^2^)/3'
_refine_ls_weighting_scheme calc
_refine_ls_wR_factor_gt 0.111
_refine_ls_wR_factor_ref 0.130
_reflns_number_gt 9107
_reflns_number_total 12235
_reflns_threshold_expression I>2\s(I)
_cod_data_source_file sk1561.cif
_cod_data_source_block I
_cod_depositor_comments
;
The following automatic conversions were performed:

'_exptl_crystal_density_meas' value 'not measured' was changed to '?'
- the value is perceived as not measured.

Automatic conversion script
Id: cif_fix_values 3008 2015-01-20 13:52:24Z robertas 
;
_cod_original_cell_volume 4267.5(10)
_cod_original_sg_symbol_H-M 'C 2/c'
_cod_database_code 2012842
_cod_database_fobs_code 2012842

loop_
_symmetry_equiv_pos_as_xyz
'x, y, z'
'-x, y, -z+1/2'
'x+1/2, y+1/2, z'
'-x+1/2, y+1/2, -z+1/2'
'-x, -y, -z'
'x, -y, z-1/2'
'-x+1/2, -y+1/2, -z'
'x+1/2, -y+1/2, z-1/2'

loop_
_atom_site_label
_atom_site_fract_x
_atom_site_fract_y
_atom_site_fract_z
_atom_site_U_iso_or_equiv
_atom_site_adp_type
_atom_site_calc_flag
_atom_site_refinement_flags
_atom_site_occupancy
_atom_site_disorder_assembly
_atom_site_disorder_group
_atom_site_type_symbol
Si1 0.28894(4) 0.75857(3) 0.61303(3) 0.01686(10) Uani d . 1 . . Si
O1 0.29256(7) 0.62510(10) 0.57150(6) 0.0220(2) Uani d D 1 . . O
O2 0.28272(7) 0.87597(10) 0.55817(6) 0.0243(2) Uani d D 1 . . O
C1 0.20773(13) 0.75941(12) 0.64191(14) 0.0255(4) Uani d . 1 . . C
C2 0.15099(14) 0.74981(14) 0.57661(15) 0.0411(6) Uani d . 1 . . C
H2A 0.1073 0.7493 0.5879 0.062 Uiso calc R 1 . . H
H2B 0.1563 0.6707 0.5529 0.062 Uiso calc R 1 . . H
H2C 0.1535 0.8233 0.5477 0.062 Uiso calc R 1 . . H
C3 0.20292(13) 0.6452(2) 0.68682(14) 0.0461(5) Uani d . 1 . . C
H3A 0.1577 0.6415 0.6946 0.069 Uiso calc R 1 . . H
H3B 0.2362 0.6544 0.7299 0.069 Uiso calc R 1 . . H
H3C 0.2118 0.5662 0.6647 0.069 Uiso calc R 1 . . H
C4 0.19823(12) 0.8838(2) 0.67781(14) 0.0435(5) Uani d . 1 . . C
H4A 0.1523 0.8876 0.6836 0.065 Uiso calc R 1 . . H
H4B 0.2061 0.9569 0.6508 0.065 Uiso calc R 1 . . H
H4C 0.2303 0.8865 0.7219 0.065 Uiso calc R 1 . . H
C5 0.37161(9) 0.77310(14) 0.67750(8) 0.0224(3) Uani d . 1 . . C
C6 0.42666(8) 0.77918(16) 0.63855(9) 0.0315(3) Uani d . 1 . . C
H6A 0.4708 0.7866 0.6704 0.047 Uiso calc R 1 . . H
H6B 0.4190 0.8537 0.6087 0.047 Uiso calc R 1 . . H
H6C 0.4253 0.7012 0.6118 0.047 Uiso calc R 1 . . H
C7 0.38473(8) 0.65676(14) 0.72479(8) 0.0340(3) Uani d . 1 . . C
H7A 0.4298 0.6635 0.7550 0.051 Uiso calc R 1 . . H
H7B 0.3817 0.5783 0.6981 0.051 Uiso calc R 1 . . H
H7C 0.3511 0.6544 0.7514 0.051 Uiso calc R 1 . . H
C8 0.37483(8) 0.89540(13) 0.71960(8) 0.0308(3) Uani d . 1 . . C
H8A 0.4206 0.9067 0.7477 0.046 Uiso calc R 1 . . H
H8B 0.3433 0.8884 0.7484 0.046 Uiso calc R 1 . . H
H8C 0.3627 0.9691 0.6896 0.046 Uiso calc R 1 . . H
Si2 0.36300(3) 0.25476(2) 0.53898(4) 0.01686(11) Uani d . 1 . . Si
O3 0.31860(6) 0.12732(10) 0.54759(6) 0.0230(2) Uani d D 1 . . O
O4 0.31156(6) 0.37871(10) 0.52694(6) 0.0240(2) Uani d D 1 . . O
C9 0.39095(14) 0.23835(13) 0.45899(14) 0.0267(4) Uani d . 1 . . C
C10 0.32752(12) 0.2239(2) 0.40104(12) 0.0391(4) Uani d . 1 . . C
H10A 0.3406 0.2139 0.3585 0.059 Uiso calc R 1 . . H
H10B 0.2993 0.3002 0.3988 0.059 Uiso calc R 1 . . H
H10C 0.3022 0.1484 0.4089 0.059 Uiso calc R 1 . . H
C11 0.43529(13) 0.1200(2) 0.45887(12) 0.0448(5) Uani d . 1 . . C
H11A 0.4421 0.1073 0.4137 0.067 Uiso calc R 1 . . H
H11B 0.4131 0.0446 0.4719 0.067 Uiso calc R 1 . . H
H11C 0.4789 0.1326 0.4909 0.067 Uiso calc R 1 . . H
C12 0.42987(13) 0.3567(2) 0.44440(12) 0.0404(5) Uani d . 1 . . C
H12A 0.4368 0.3503 0.3989 0.061 Uiso calc R 1 . . H
H12B 0.4736 0.3609 0.4771 0.061 Uiso calc R 1 . . H
H12C 0.4040 0.4341 0.4479 0.061 Uiso calc R 1 . . H
C13 0.42720(8) 0.27410(14) 0.62140(8) 0.0220(3) Uani d . 1 . . C
C14 0.38811(8) 0.28635(16) 0.67618(8) 0.0305(3) Uani d . 1 . . C
H14A 0.4198 0.2998 0.7199 0.046 Uiso calc R 1 . . H
H14B 0.3624 0.2079 0.6776 0.046 Uiso calc R 1 . . H
H14C 0.3572 0.3592 0.6659 0.046 Uiso calc R 1 . . H
C15 0.47417(7) 0.15735(14) 0.63764(8) 0.0310(3) Uani d . 1 . . C
H15A 0.5041 0.1673 0.6826 0.046 Uiso calc R 1 . . H
H15B 0.5011 0.1509 0.6043 0.046 Uiso calc R 1 . . H
H15C 0.4472 0.0796 0.6363 0.046 Uiso calc R 1 . . H
C16 0.46982(8) 0.39531(13) 0.62209(8) 0.0323(3) Uani d . 1 . . C
H16A 0.4986 0.4085 0.6674 0.049 Uiso calc R 1 . . H
H16B 0.4401 0.4692 0.6092 0.049 Uiso calc R 1 . . H
H16C 0.4980 0.3854 0.5901 0.049 Uiso calc R 1 . . H
H01 0.2684(8) 0.6254(19) 0.5330(6) 0.050(6) Uiso d D 1 . . H
H02 0.3032(8) 0.9433(11) 0.5658(9) 0.045(5) Uiso d D 1 . . H
H03 0.2788(6) 0.132(2) 0.5256(11) 0.073(8) Uiso d D 1 . . H
H04 0.3165(10) 0.4396(14) 0.5533(9) 0.057(6) Uiso d D 1 . . H

loop_
_atom_site_aniso_label
_atom_site_aniso_U_11
_atom_site_aniso_U_22
_atom_site_aniso_U_33
_atom_site_aniso_U_12
_atom_site_aniso_U_13
_atom_site_aniso_U_23
Si1 0.0216(3) 0.01234(16) 0.0155(3) 0.00028(11) 0.00241(18) 0.00015(10)
O1 0.0305(5) 0.0143(4) 0.0183(5) 0.0028(3) 0.0007(4) -0.0022(3)
O2 0.0346(6) 0.0142(4) 0.0205(5) -0.0051(4) -0.0001(4) 0.0029(3)
C1 0.0239(10) 0.0267(7) 0.0275(10) 0.0010(5) 0.0095(7) -0.0015(5)
C2 0.0212(9) 0.0600(13) 0.0421(14) -0.0046(5) 0.0076(9) -0.0045(6)
C3 0.0521(12) 0.0443(10) 0.0508(12) -0.0017(8) 0.0295(9) 0.0129(8)
C4 0.0404(10) 0.0408(9) 0.0541(12) 0.0062(7) 0.0206(8) -0.0132(8)
C5 0.0265(7) 0.0191(4) 0.0195(6) -0.0008(6) 0.0016(5) -0.0018(6)
C6 0.0234(7) 0.0353(6) 0.0343(8) -0.0010(6) 0.0044(6) -0.0031(7)
C7 0.0421(9) 0.0274(7) 0.0257(7) 0.0037(6) -0.0046(6) 0.0052(6)
C8 0.0360(8) 0.0256(6) 0.0273(7) -0.0040(6) 0.0008(6) -0.0073(5)
Si2 0.0172(3) 0.01248(17) 0.0202(3) 0.00021(9) 0.00327(19) 0.00024(9)
O3 0.0214(5) 0.0157(4) 0.0291(6) -0.0020(3) 0.0009(4) 0.0030(4)
O4 0.0224(5) 0.0153(4) 0.0307(6) 0.0031(3) -0.0003(4) -0.0033(4)
C9 0.0293(10) 0.0232(6) 0.0296(11) 0.0012(5) 0.0108(8) 0.0004(5)
C10 0.0395(12) 0.0527(8) 0.0243(9) -0.0004(9) 0.0064(8) -0.0084(8)
C11 0.0525(11) 0.0411(9) 0.0471(12) 0.0162(8) 0.0245(9) -0.0036(8)
C12 0.0468(11) 0.0412(9) 0.0388(9) -0.0094(7) 0.0210(8) 0.0042(7)
C13 0.0199(6) 0.0192(4) 0.0244(7) -0.0014(6) 0.0009(5) 0.0005(6)
C14 0.0339(8) 0.0331(7) 0.0233(7) -0.0022(7) 0.0046(6) -0.0021(6)
C15 0.0246(7) 0.0275(7) 0.0358(8) 0.0035(5) -0.0021(6) 0.0037(6)
C16 0.0274(7) 0.0263(6) 0.0393(8) -0.0087(5) 0.0003(6) -0.0027(6)

loop_
_atom_type_symbol
_atom_type_description
_atom_type_scat_dispersion_real
_atom_type_scat_dispersion_imag
_atom_type_scat_source
C C 0.0033 0.0016 'International Tables Vol C Tables 4.2.6.8 and 6.1.1.4'
H H 0.0000 0.0000 'International Tables Vol C Tables 4.2.6.8 and 6.1.1.4'
O O 0.0106 0.0060 'International Tables Vol C Tables 4.2.6.8 and 6.1.1.4'
Si Si 0.0817 0.0704 'International Tables Vol C Tables 4.2.6.8 and 6.1.1.4'

loop_
_geom_angle_atom_site_label_1
_geom_angle_atom_site_label_2
_geom_angle_atom_site_label_3
_geom_angle
O1 Si1 O2 106.49(8)
O1 Si1 C5 106.53(7)
O2 Si1 C5 108.94(7)
O1 Si1 C1 108.64(7)
O2 Si1 C1 106.41(8)
C5 Si1 C1 119.20(11)
Si1 O1 H01 113.6(14)
Si1 O2 H02 124.2(13)
C3 C1 C4 109.9(2)
C3 C1 C2 108.99(18)
C4 C1 C2 108.31(18)
C3 C1 Si1 112.09(15)
C4 C1 Si1 112.27(14)
C2 C1 Si1 105.1(2)
C1 C2 H2A 109.5
C1 C2 H2B 109.5
H2A C2 H2B 109.5
C1 C2 H2C 109.5
H2A C2 H2C 109.5
H2B C2 H2C 109.5
C1 C3 H3A 109.5
C1 C3 H3B 109.5
H3A C3 H3B 109.5
C1 C3 H3C 109.5
H3A C3 H3C 109.5
H3B C3 H3C 109.5
C1 C4 H4A 109.5
C1 C4 H4B 109.5
H4A C4 H4B 109.5
C1 C4 H4C 109.5
H4A C4 H4C 109.5
H4B C4 H4C 109.5
C8 C5 C6 108.81(13)
C8 C5 C7 109.11(13)
C6 C5 C7 108.89(14)
C8 C5 Si1 111.66(11)
C6 C5 Si1 106.75(11)
C7 C5 Si1 111.53(11)
C5 C6 H6A 109.5
C5 C6 H6B 109.5
H6A C6 H6B 109.5
C5 C6 H6C 109.5
H6A C6 H6C 109.5
H6B C6 H6C 109.5
C5 C7 H7A 109.5
C5 C7 H7B 109.5
H7A C7 H7B 109.5
C5 C7 H7C 109.5
H7A C7 H7C 109.5
H7B C7 H7C 109.5
C5 C8 H8A 109.5
C5 C8 H8B 109.5
H8A C8 H8B 109.5
C5 C8 H8C 109.5
H8A C8 H8C 109.5
H8B C8 H8C 109.5
O3 Si2 O4 107.53(8)
O3 Si2 C9 108.40(7)
O4 Si2 C9 105.22(8)
O3 Si2 C13 105.89(7)
O4 Si2 C13 109.30(7)
C9 Si2 C13 119.97(11)
Si2 O3 H03 113.2(17)
Si2 O4 H04 122.5(14)
C11 C9 C10 107.95(18)
C11 C9 C12 108.1(2)
C10 C9 C12 108.0(2)
C11 C9 Si2 112.56(15)
C10 C9 Si2 107.63(19)
C12 C9 Si2 112.39(14)
C9 C10 H10A 109.5
C9 C10 H10B 109.5
H10A C10 H10B 109.5
C9 C10 H10C 109.5
H10A C10 H10C 109.5
H10B C10 H10C 109.5
C9 C11 H11A 109.5
C9 C11 H11B 109.5
H11A C11 H11B 109.5
C9 C11 H11C 109.5
H11A C11 H11C 109.5
H11B C11 H11C 109.5
C9 C12 H12A 109.5
C9 C12 H12B 109.5
H12A C12 H12B 109.5
C9 C12 H12C 109.5
H12A C12 H12C 109.5
H12B C12 H12C 109.5
C16 C13 C14 108.77(13)
C16 C13 C15 109.11(13)
C14 C13 C15 108.59(13)
C16 C13 Si2 111.57(11)
C14 C13 Si2 106.86(11)
C15 C13 Si2 111.82(10)
C13 C14 H14A 109.5
C13 C14 H14B 109.5
H14A C14 H14B 109.5
C13 C14 H14C 109.5
H14A C14 H14C 109.5
H14B C14 H14C 109.5
C13 C15 H15A 109.5
C13 C15 H15B 109.5
H15A C15 H15B 109.5
C13 C15 H15C 109.5
H15A C15 H15C 109.5
H15B C15 H15C 109.5
C13 C16 H16A 109.5
C13 C16 H16B 109.5
H16A C16 H16B 109.5
C13 C16 H16C 109.5
H16A C16 H16C 109.5
H16B C16 H16C 109.5

loop_
_geom_bond_atom_site_label_1
_geom_bond_atom_site_label_2
_geom_bond_site_symmetry_2
_geom_bond_distance
_geom_bond_publ_flag
Si1 O1 . 1.6467(12) ?
Si1 O2 . 1.6492(12) ?
Si1 C5 . 1.8833(18) ?
Si1 C1 . 1.901(3) ?
O1 H01 . 0.824(9) ?
O2 H02 . 0.816(9) ?
C1 C3 . 1.527(3) ?
C1 C4 . 1.531(3) ?
C1 C2 . 1.547(4) ?
C2 H2A . 0.9800 ?
C2 H2B . 0.9800 ?
C2 H2C . 0.9800 ?
C3 H3A . 0.9800 ?
C3 H3B . 0.9800 ?
C3 H3C . 0.9800 ?
C4 H4A . 0.9800 ?
C4 H4B . 0.9800 ?
C4 H4C . 0.9800 ?
C5 C8 . 1.536(2) ?
C5 C6 . 1.537(2) ?
C5 C7 . 1.538(2) ?
C6 H6A . 0.9800 ?
C6 H6B . 0.9800 ?
C6 H6C . 0.9800 ?
C7 H7A . 0.9800 ?
C7 H7B . 0.9800 ?
C7 H7C . 0.9800 ?
C8 H8A . 0.9800 ?
C8 H8B . 0.9800 ?
C8 H8C . 0.9800 ?
Si2 O3 . 1.6483(12) ?
Si2 O4 . 1.6516(12) ?
Si2 C9 . 1.875(3) ?
Si2 C13 . 1.8817(17) ?
O3 H03 . 0.832(9) ?
O4 H04 . 0.825(9) ?
C9 C11 . 1.537(3) ?
C9 C10 . 1.539(4) ?
C9 C12 . 1.542(3) ?
C10 H10A . 0.9800 ?
C10 H10B . 0.9800 ?
C10 H10C . 0.9800 ?
C11 H11A . 0.9800 ?
C11 H11B . 0.9800 ?
C11 H11C . 0.9800 ?
C12 H12A . 0.9800 ?
C12 H12B . 0.9800 ?
C12 H12C . 0.9800 ?
C13 C16 . 1.538(2) ?
C13 C14 . 1.538(2) ?
C13 C15 . 1.540(2) ?
C14 H14A . 0.9800 ?
C14 H14B . 0.9800 ?
C14 H14C . 0.9800 ?
C15 H15A . 0.9800 ?
C15 H15B . 0.9800 ?
C15 H15C . 0.9800 ?
C16 H16A . 0.9800 ?
C16 H16B . 0.9800 ?
C16 H16C . 0.9800 ?

loop_
_geom_hbond_atom_site_label_D
_geom_hbond_atom_site_label_H
_geom_hbond_atom_site_label_A
_geom_hbond_site_symmetry_A
_geom_hbond_distance_DH
_geom_hbond_distance_HA
_geom_hbond_distance_DA
_geom_hbond_angle_DHA
_geom_hbond_publ_flag
O1 H01 O2 7_566 0.823(13) 1.907(13) 2.7284(18) 176.4(16) yes
O2 H02 O3 1_565 0.815(13) 2.001(13) 2.7530(16) 153.2(17) yes
O3 H03 O4 7_556 0.832(16) 1.905(17) 2.7324(18) 173(2) yes
O4 H04 O1 1_555 0.826(16) 2.058(15) 2.7937(16) 148.2(17) yes

loop_
_geom_torsion_atom_site_label_1
_geom_torsion_atom_site_label_2
_geom_torsion_atom_site_label_3
_geom_torsion_atom_site_label_4
_geom_torsion
O1 Si1 C1 C3 58.9(2)
O2 Si1 C1 C3 173.20(17)
C5 Si1 C1 C3 -63.28(18)
O1 Si1 C1 C4 -176.87(17)
O2 Si1 C1 C4 -62.6(2)
C5 Si1 C1 C4 61.0(2)
O1 Si1 C1 C2 -59.35(11)
O2 Si1 C1 C2 54.96(10)
C5 Si1 C1 C2 178.48(9)
O1 Si1 C5 C8 179.57(10)
O2 Si1 C5 C8 65.06(13)
C1 Si1 C5 C8 -57.21(13)
O1 Si1 C5 C6 60.77(12)
O2 Si1 C5 C6 -53.75(12)
C1 Si1 C5 C6 -176.01(10)
O1 Si1 C5 C7 -58.05(13)
O2 Si1 C5 C7 -172.57(11)
C1 Si1 C5 C7 65.16(13)
O3 Si2 C9 C11 -60.6(2)
O4 Si2 C9 C11 -175.45(17)
C13 Si2 C9 C11 61.02(19)
O3 Si2 C9 C10 58.20(13)
O4 Si2 C9 C10 -56.61(13)
C13 Si2 C9 C10 179.86(11)
O3 Si2 C9 C12 176.95(17)
O4 Si2 C9 C12 62.1(2)
C13 Si2 C9 C12 -61.38(19)
O3 Si2 C13 C16 -176.51(10)
O4 Si2 C13 C16 -60.94(13)
C9 Si2 C13 C16 60.60(13)
O3 Si2 C13 C14 -57.73(12)
O4 Si2 C13 C14 57.84(12)
C9 Si2 C13 C14 179.38(10)
O3 Si2 C13 C15 60.97(13)
O4 Si2 C13 C15 176.54(10)
C9 Si2 C13 C15 -61.92(13)

loop_
_cod_related_entry_id
_cod_related_entry_database
_cod_related_entry_code
1 ChemSpider 244718
